data_7057425
loop_
_publ_author_name
'Il&#x2019;in, Mikhail'
'Bolotin, Dmitrii S.'
'Suslonov, Vitalii V.'
'Kukushkin, Vadim Yu.'

_publ_section_title
;
 Facile Selective Synthesis of 2-Methyl-5-amino-1,2,4-oxadiazolium
 Bromides as Further Targets for Nucleophilic Additions
;
_journal_name_full 'New Journal of Chemistry'
_journal_paper_doi 10.1039/C8NJ01682H
_journal_year 2018
_chemical_absolute_configuration unk
_chemical_formula_moiety '0.5(H4 O2), 2(C14 H18 N4)'
_chemical_formula_sum 'C28 H38 N8 O'
_chemical_formula_weight 502.66
_space_group_crystal_system orthorhombic
_space_group_IT_number 43
_space_group_name_Hall 'F 2 -2d'
_space_group_name_H-M_alt 'F d d 2'
_symmetry_space_group_name_Hall 'F 2 -2d'
_symmetry_space_group_name_H-M 'F d d 2'
_atom_sites_solution_hydrogens mixed
_atom_sites_solution_primary dual
_audit_creation_date 2018-03-30
_audit_creation_method
;
Olex2 1.2
(compiled 2017.08.10 svn.r3458 for OlexSys, GUI svn.r5381)
;
_audit_update_record
;
2018-04-02 deposited with the CCDC.
2018-05-02 downloaded from the CCDC.
;
_cell_angle_alpha 90
_cell_angle_beta 90
_cell_angle_gamma 90
_cell_formula_units_Z 8
_cell_length_a 19.3835(2)
_cell_length_b 18.9731(2)
_cell_length_c 14.30664(17)
_cell_measurement_reflns_used 14147
_cell_measurement_temperature 100(2)
_cell_measurement_theta_max 68.3830
_cell_measurement_theta_min 4.4640
_cell_volume 5261.48(10)
_computing_cell_refinement 'CrysAlisPro 1.171.39.35a (Rigaku OD, 2017)'
_computing_data_collection 'CrysAlisPro 1.171.39.35a (Rigaku OD, 2017)'
_computing_data_reduction 'CrysAlisPro 1.171.39.35a (Rigaku OD, 2017)'
_computing_molecular_graphics 'Olex2 (Dolomanov et al., 2009)'
_computing_publication_material 'Olex2 (Dolomanov et al., 2009)'
_computing_structure_refinement 'ShelXL (Sheldrick, 2015)'
_computing_structure_solution 'ShelXD (Sheldrick, 2008)'
_diffrn_ambient_temperature 100(2)
_diffrn_detector 'CCD plate'
_diffrn_detector_type HyPix3000
_diffrn_measured_fraction_theta_full 1.000
_diffrn_measured_fraction_theta_max 1.000
_diffrn_measurement_details
;
List of Runs (angles in degrees, time in seconds):

  # Type    Start    End  Width  t~exp~   \w     \q     \k     \f   Frames
#--------------------------------------------------------------------------
  1  \w    -50.00   6.00   0.50    0.83    --  -41.35 112.00  90.00  112
  2  \w    -83.00 -43.00   0.50    0.83    --  -41.35 -21.00  94.00   80
  3  \w     -3.00  22.00   0.50    0.83    --   41.35-112.00  -2.00   50
  4  \w    -23.00  13.00   0.50    0.83    --   41.35 -21.00  94.00   72
  5  \w     29.00  55.00   0.50    0.83    --   41.35-112.00  -2.00   52
  6  \w     24.00 104.00   0.50    3.32    --   93.71 -21.00  94.00  160
  7  \w     81.00 127.00   0.50    3.32    --   93.71 112.00  -1.00   92
  8  \w     67.00  93.00   0.50    3.32    --   93.71-112.00  -2.00   52
  9  \w    113.00 147.00   0.50    3.32    --   93.71 112.00  90.00   68
 10  \w    -60.00 -34.00   0.50    0.83    --  -41.35 112.00  -1.00   52
 11  \w    -10.00  15.00   0.50    0.83    --   41.35 -32.00  30.00   50
 12  \w     69.00  94.00   0.50    0.83    --   41.35  32.00-180.00   50
 13  \w     18.00  48.00   0.50    0.83    --   41.35 -32.00  30.00   60
 14  \w     85.00 155.00   0.50    3.32    --   93.71 117.00 120.00  140
 15  \w     65.00 108.00   0.50    3.32    --   93.71 -96.00-150.00   86
 16  \w     25.00  90.00   0.50    3.32    --   93.71 -96.00 -90.00  130
 17  \w     27.00  52.00   0.50    3.32    --   93.71 -96.00-150.00   50
 18  \w     77.00 102.00   0.50    3.32    --   93.71 -33.00 -90.00   50
 19  \w     69.00 107.00   0.50    3.32    --   93.71 -42.00   0.00   76
 20  \w     39.00  64.00   0.50    0.83    --   41.35  65.00 -90.00   50
 21  \w    -83.00 -57.00   0.50    0.83    --  -41.35 -77.00   0.00   52
 22  \w    -42.00 -16.00   0.50    0.83    --  -41.35 -77.00 -30.00   52
 23  \w    -41.00 -16.00   0.50    0.83    --  -41.35 -77.00   0.00   50
 24  \w     29.00  55.00   0.50    0.83    --   41.35  43.00 -60.00   52
 25  \w     22.00  49.00   0.50    0.83    --   41.35  77.00  30.00   54
 26  \w     17.00  48.00   0.50    0.83    --   41.35  77.00  60.00   62
 27  \w     28.00  70.00   0.50    0.83    --   41.35  43.00   0.00   84
 28  \w     22.00  47.00   0.50    0.83    --   41.35  65.00 -30.00   50
 29  \w     75.00 124.00   0.50    3.32    --   93.71  59.00   0.00   98
 30  \w     80.00 105.00   0.50    3.32    --   93.71  50.00-180.00   50
 31  \w     69.00 141.00   0.50    3.32    --   93.71  77.00 -30.00  144
 32  \w    132.00 157.00   0.50    3.32    --   93.71  50.00-180.00   50
 33  \w     72.00 133.00   0.50    3.32    --   93.71  68.00   0.00  122
 34  \w     72.00 112.00   0.50    3.32    --   93.71  68.00 -30.00   80
 35  \w     68.00  94.00   0.50    3.32    --   93.71  77.00  30.00   52
 36  \w    125.00 157.00   0.50    3.32    --   93.71  77.00   0.00   64
 37  \w     78.00 104.00   0.50    3.32    --   93.71  59.00  30.00   52
 38  \w    120.00 146.00   0.50    3.32    --   93.71  68.00  30.00   52
 39  \w     74.00 105.00   0.50    3.32    --   93.71 -96.00 -60.00   62
 40  \w     72.00 100.00   0.50    3.32    --   93.71  68.00  30.00   56
 41  \w     68.00  93.00   0.50    3.32    --   93.71  77.00   0.00   50
 42  \w    101.00 126.00   0.50    3.32    --   93.71  77.00 -60.00   50
 43  \w     69.00  98.00   0.50    3.32    --   93.71  77.00 -60.00   58
 44  \w     88.00 114.00   0.50    3.32    --   93.71 112.00  90.00   52
 45  \w    -73.00 -34.00   0.50    0.83    --  -41.35 -32.00-180.00   78
 46  \w      4.00  35.00   0.50    0.83    --   41.35 -43.00 150.00   62
 47  \w     93.00 119.00   0.50    3.32    --   93.71-145.00 120.00   52
 48  \w     73.00  99.00   0.50    3.32    --   93.71 -42.00  30.00   52
 49  \w     94.00 131.00   0.50    3.32    --   93.71-145.00-150.00   74
 50  \w     30.00  55.00   0.50    3.32    --   93.71-145.00-150.00   50
 51  \w     38.00  63.00   0.50    3.32    --   93.71 -42.00  30.00   50
 52  \w     38.00  68.00   0.50    3.32    --   93.71-145.00 120.00   60
 53  \w     49.00  97.00   0.50    3.32    --   93.71 -68.00 -60.00   96
 54  \w     25.00 108.00   0.50    3.32    --   93.71 -96.00 120.00  166
 55  \w     52.00  78.00   0.50    0.83    --   41.35-112.00  -2.00   52
 56  \w    -56.00 -16.00   0.50    0.83    --  -41.35 -77.00-120.00   80
 57  \w    -58.00 -33.00   0.50    0.83    --  -41.35 -32.00  30.00   50
 58  \w   -107.00 -78.00   0.50    0.83    --  -41.35 -32.00  30.00   58
 59  \w     39.00  65.00   0.50    0.83    --   41.35  32.00  90.00   52
 60  \w     22.00  48.00   0.50    0.83    --   41.35 -32.00 -60.00   52
 61  \w     75.00 107.00   0.50    0.83    --   41.35  32.00  90.00   64
 62  \w     42.00  68.00   0.50    0.83    --   41.35 -89.00-150.00   52
 63  \w    -23.00   4.00   0.50    0.83    --   41.35 -89.00-150.00   54
 64  \w    127.00 153.00   0.50    3.32    --   93.71  17.00-180.00   52
 65  \w     31.00 103.00   0.50    3.32    --   93.71 -59.00 120.00  144
 66  \w     77.00 117.00   0.50    3.32    --   93.71-117.00-150.00   80
 67  \w     68.00 114.00   0.50    3.32    --   93.71 145.00 150.00   92
 68  \w     47.00  73.00   0.50    3.32    --   93.71-117.00-150.00   52
 69  \w     65.00 100.00   0.50    3.32    --   93.71-117.00 -30.00   70
 70  \w     95.00 121.00   0.50    3.32    --   93.71  17.00-180.00   52
 71  \w     84.00 113.00   0.50    3.32    --   93.71 -68.00  60.00   58
 72  \w     34.00  60.00   0.50    3.32    --   93.71 -68.00  60.00   52
 73  \w     52.00  93.00   0.50    3.32    --   93.71 -42.00 -30.00   82
 74  \w     71.00  97.00   0.50    3.32    --   93.71 -17.00-120.00   52
 75  \w     26.00  52.00   0.50    3.32    --   93.71 -17.00-120.00   52
 76  \w     38.00 107.00   0.50    3.32    --   93.71 -17.00   0.00  138
 77  \w     24.00  56.00   0.50    3.32    --   93.71 -96.00  30.00   64
 78  \w     64.00 103.00   0.50    3.32    --   93.71 -96.00  30.00   78
 79  \w    108.00 134.00   0.50    3.32    --   93.71  33.00  60.00   52
 80  \w     47.00 100.00   0.50    3.32    --   93.71 -77.00  30.00  106
 81  \w     85.00 111.00   0.50    3.32    --   93.71  33.00-120.00   52
 82  \w     90.00 157.00   0.50    3.32    --   93.71  33.00-150.00  134
 83  \w   -100.00 -74.00   0.50    0.83    --  -41.35 -21.00  95.00   52
 84  \w     54.00  80.00   0.50    0.83    --   41.35  32.00-120.00   52
 85  \w     36.00  74.00   0.50    0.83    --   41.35-138.00-150.00   76
 86  \w     31.00  71.00   0.50    3.32    --   93.71 -68.00-150.00   80
 87  \w     97.00 123.00   0.50    3.32    --   93.71  33.00  30.00   52
 88  \w     85.00 131.00   0.50    3.32    --   93.71  33.00 -90.00   92
 89  \w     72.00  97.00   0.50    3.32    --   93.71  77.00 -90.00   50
 90  \w     68.00  98.00   0.50    3.32    --   93.71 -68.00  90.00   60
 91  \w    104.00 130.00   0.50    3.32    --   93.71  77.00 -90.00   52
 92  \w     86.00 112.00   0.50    3.32    --   93.71 -68.00-150.00   52
 93  \w    105.00 135.00   0.50    3.32    --   93.71 117.00  30.00   60
 94  \w    107.00 156.00   0.50    3.32    --   93.71  96.00  60.00   98
;
_diffrn_measurement_device 'four-circle diffractometer'
_diffrn_measurement_device_type 'SuperNova, Single source at offset/far, HyPix3000'
_diffrn_measurement_method '\w scans'
_diffrn_orient_matrix_type 'CrysAlisPro convention (1999,Acta A55,543-557)'
_diffrn_orient_matrix_UB_11 -0.0038637000
_diffrn_orient_matrix_UB_12 -0.0780521000
_diffrn_orient_matrix_UB_13 -0.0292901000
_diffrn_orient_matrix_UB_21 -0.0793771500
_diffrn_orient_matrix_UB_22 0.0039861500
_diffrn_orient_matrix_UB_23 0.0007556000
_diffrn_orient_matrix_UB_31 0.0005218000
_diffrn_orient_matrix_UB_32 0.0220927000
_diffrn_orient_matrix_UB_33 -0.1036016000
_diffrn_radiation_monochromator mirror
_diffrn_radiation_probe x-ray
_diffrn_radiation_type CuK\a
_diffrn_radiation_wavelength 1.54184
_diffrn_reflns_av_R_equivalents 0.0284
_diffrn_reflns_av_unetI/netI 0.0171
_diffrn_reflns_Laue_measured_fraction_full 1.000
_diffrn_reflns_Laue_measured_fraction_max 1.000
_diffrn_reflns_limit_h_max 23
_diffrn_reflns_limit_h_min -23
_diffrn_reflns_limit_k_max 22
_diffrn_reflns_limit_k_min -22
_diffrn_reflns_limit_l_max 15
_diffrn_reflns_limit_l_min -17
_diffrn_reflns_number 17184
_diffrn_reflns_point_group_measured_fraction_full 0.945
_diffrn_reflns_point_group_measured_fraction_max 0.945
_diffrn_reflns_theta_full 66.993
_diffrn_reflns_theta_max 66.993
_diffrn_reflns_theta_min 4.493
_diffrn_source 'micro-focus sealed X-ray tube'
_diffrn_source_type 'SuperNova (Cu) X-ray Source'
_exptl_absorpt_coefficient_mu 0.643
_exptl_absorpt_correction_T_max 1.00000
_exptl_absorpt_correction_T_min 0.76077
_exptl_absorpt_correction_type multi-scan
_exptl_absorpt_process_details
;
CrysAlisPro 1.171.39.35a (Rigaku Oxford Diffraction, 2017)
Empirical absorption correction using spherical harmonics,
 implemented in SCALE3 ABSPACK scaling algorithm.
;
_exptl_crystal_colour 'clear colourless'
_exptl_crystal_colour_lustre clear
_exptl_crystal_colour_primary colourless
_exptl_crystal_density_diffrn 1.269
_exptl_crystal_description plate
_exptl_crystal_F_000 2160
_exptl_crystal_size_max 0.14
_exptl_crystal_size_mid 0.13
_exptl_crystal_size_min 0.1
_refine_diff_density_max 0.098
_refine_diff_density_min -0.193
_refine_diff_density_rms 0.037
_refine_ls_abs_structure_details
;
 Flack x determined using 979 quotients [(I+)-(I-)]/[(I+)+(I-)]
 (Parsons, Flack and Wagner, Acta Cryst. B69 (2013) 249-259).
;
_refine_ls_abs_structure_Flack -0.18(9)
_refine_ls_extinction_method none
_refine_ls_goodness_of_fit_ref 1.096
_refine_ls_hydrogen_treatment constr
_refine_ls_matrix_type full
_refine_ls_number_parameters 171
_refine_ls_number_reflns 2222
_refine_ls_number_restraints 1
_refine_ls_restrained_S_all 1.096
_refine_ls_R_factor_all 0.0257
_refine_ls_R_factor_gt 0.0254
_refine_ls_shift/su_max 0.000
_refine_ls_shift/su_mean 0.000
_refine_ls_structure_factor_coef Fsqd
_refine_ls_weighting_details 'w=1/[\s^2^(Fo^2^)+(0.0355P)^2^+3.0408P] where P=(Fo^2^+2Fc^2^)/3'
_refine_ls_weighting_scheme calc
_refine_ls_wR_factor_gt 0.0628
_refine_ls_wR_factor_ref 0.0630
_reflns_Friedel_coverage 0.811
_reflns_Friedel_fraction_full 0.885
_reflns_Friedel_fraction_max 0.885
_reflns_number_gt 2201
_reflns_number_total 2222
_reflns_threshold_expression 'I > 2\s(I)'
_cod_data_source_file c8nj01682h2.cif
_cod_data_source_block 18_H2O
_cod_original_cell_volume 5261.49(10)
_cod_database_code 7057425
_shelx_shelxl_version_number 2014/7
_chemical_oxdiff_formula 'N4 C14'
_shelx_space_group_comment
;
The symmetry employed for this shelxl refinement is uniquely defined
by the following loop, which should always be used as a source of
symmetry information in preference to the above space-group names.
They are only intended as comments.
;
_shelx_estimated_absorpt_t_max 0.938
_shelx_estimated_absorpt_t_min 0.915
_reflns_odcompleteness_completeness 100.00
_reflns_odcompleteness_iscentric 1
_reflns_odcompleteness_theta 66.97
_olex2_refinement_description
;
1. Fixed Uiso
 At 1.2 times of:
  All C(H) groups, All C(H,H) groups, All N(H) groups
 At 1.5 times of:
  All O(H,H) groups
2. Others
 Fixed Sof: H1A(0.5) H1B(0.5)
3.a Riding coordinates:
 C6(H3)
3.b Free rotating group:
 O1(H1A,H1B)
3.c Ternary CH refined with riding coordinates:
 C9(H9)
3.d Secondary CH2 refined with riding coordinates:
 C14(H14A,H14B), C12(H12A,H12B), C10(H10A,H10B), C11(H11A,H11B), C13(H13A,H13B)
3.e Aromatic/amide H refined with riding coordinates:
 N4(H4), C4(H4A), C5(H5), C8(H8), C7(H7), C6(H6)
;
_olex2_submission_special_instructions 'No special instructions were received'
_oxdiff_exptl_absorpt_empirical_details
;
Empirical correction (ABSPACK) includes:
- Absorption correction using spherical harmonics
- Frame scaling
;
_oxdiff_exptl_absorpt_empirical_full_max 2.067
_oxdiff_exptl_absorpt_empirical_full_min 0.798

loop_
_space_group_symop_operation_xyz
'x, y, z'
'-x, -y, z'
'x+1/4, -y+1/4, z+1/4'
'-x+1/4, y+1/4, z+1/4'
'x, y+1/2, z+1/2'
'-x, -y+1/2, z+1/2'
'x+1/4, -y+3/4, z+3/4'
'-x+1/4, y+3/4, z+3/4'
'x+1/2, y, z+1/2'
'-x+1/2, -y, z+1/2'
'x+3/4, -y+1/4, z+3/4'
'-x+3/4, y+1/4, z+3/4'
'x+1/2, y+1/2, z'
'-x+1/2, -y+1/2, z'
'x+3/4, -y+3/4, z+1/4'
'-x+3/4, y+3/4, z+1/4'

loop_
_atom_site_label
_atom_site_type_symbol
_atom_site_fract_x
_atom_site_fract_y
_atom_site_fract_z
_atom_site_U_iso_or_equiv
_atom_site_adp_type
_atom_site_occupancy
_atom_site_site_symmetry_order
_atom_site_calc_flag
_atom_site_refinement_flags_posn
_atom_site_refinement_flags_adp
_atom_site_refinement_flags_occupancy
_atom_site_disorder_assembly
_atom_site_disorder_group
O1 O 0.5000 0.5000 0.59203(12) 0.0156(3) Uani 1 2 d S T P . .
H1A H 0.4788 0.4698 0.6251 0.023 Uiso 0.5 1 d G . . A -1
H1B H 0.5294 0.5181 0.6290 0.023 Uiso 0.5 1 d G . . B -1
N1 N 0.33609(7) 0.55636(7) 0.53138(10) 0.0183(3) Uani 1 1 d . . . . .
N4 N 0.40006(7) 0.58700(7) 0.51785(11) 0.0172(3) Uani 1 1 d . . . . .
H4 H 0.4395 0.5690 0.5366 0.021 Uiso 1 1 calc R . . . .
N2 N 0.32617(7) 0.66007(7) 0.45353(10) 0.0166(3) Uani 1 1 d . . . . .
N3 N 0.44558(7) 0.69200(7) 0.44869(10) 0.0186(3) Uani 1 1 d . . . . .
C1 C 0.29445(8) 0.60172(8) 0.49082(12) 0.0162(3) Uani 1 1 d . . . . .
C2 C 0.39300(8) 0.64828(8) 0.47188(12) 0.0160(3) Uani 1 1 d . . . . .
C4 C 0.19371(9) 0.52423(9) 0.45987(13) 0.0215(4) Uani 1 1 d . . . . .
H4A H 0.2246 0.4870 0.4451 0.026 Uiso 1 1 calc R . . . .
C9 C 0.51740(8) 0.67503(8) 0.47213(12) 0.0171(3) Uani 1 1 d . . . . .
H9 H 0.5180 0.6554 0.5370 0.021 Uiso 1 1 calc R . . . .
C14 C 0.56028(8) 0.74262(8) 0.47232(13) 0.0199(4) Uani 1 1 d . . . . .
H14A H 0.5401 0.7765 0.5173 0.024 Uiso 1 1 calc R . . . .
H14B H 0.5588 0.7643 0.4094 0.024 Uiso 1 1 calc R . . . .
C3 C 0.21925(9) 0.59002(8) 0.48589(12) 0.0172(3) Uani 1 1 d . . . . .
C5 C 0.12296(10) 0.51313(10) 0.45553(14) 0.0268(4) Uani 1 1 d . . . . .
H5 H 0.1055 0.4684 0.4373 0.032 Uiso 1 1 calc R . . . .
C12 C 0.66786(9) 0.67135(10) 0.43672(14) 0.0239(4) Uani 1 1 d . . . . .
H12A H 0.6715 0.6893 0.3719 0.029 Uiso 1 1 calc R . . . .
H12B H 0.7149 0.6603 0.4591 0.029 Uiso 1 1 calc R . . . .
C10 C 0.54974(9) 0.62018(9) 0.40715(13) 0.0204(4) Uani 1 1 d . . . . .
H10A H 0.5497 0.6381 0.3422 0.025 Uiso 1 1 calc R . . . .
H10B H 0.5222 0.5763 0.4089 0.025 Uiso 1 1 calc R . . . .
C11 C 0.62391(9) 0.60456(9) 0.43775(14) 0.0233(4) Uani 1 1 d . . . . .
H11A H 0.6236 0.5844 0.5016 0.028 Uiso 1 1 calc R . . . .
H11B H 0.6444 0.5692 0.3951 0.028 Uiso 1 1 calc R . . . .
C8 C 0.17338(9) 0.64446(9) 0.50693(14) 0.0218(4) Uani 1 1 d . . . . .
H8 H 0.1905 0.6897 0.5234 0.026 Uiso 1 1 calc R . . . .
C13 C 0.63575(9) 0.72789(9) 0.49929(13) 0.0221(4) Uani 1 1 d . . . . .
H13A H 0.6628 0.7720 0.4938 0.027 Uiso 1 1 calc R . . . .
H13B H 0.6377 0.7122 0.5652 0.027 Uiso 1 1 calc R . . . .
C7 C 0.10298(9) 0.63257(10) 0.50389(15) 0.0284(4) Uani 1 1 d . . . . .
H7 H 0.0719 0.6694 0.5198 0.034 Uiso 1 1 calc R . . . .
C6 C 0.07759(9) 0.56726(11) 0.47776(15) 0.0302(4) Uani 1 1 d . . . . .
H6 H 0.0292 0.5595 0.4751 0.036 Uiso 1 1 calc R . . . .
H3 H 0.4359 0.7221 0.4028 0.036 Uiso 1 1 d R . . . .

loop_
_atom_site_aniso_label
_atom_site_aniso_U_11
_atom_site_aniso_U_22
_atom_site_aniso_U_33
_atom_site_aniso_U_23
_atom_site_aniso_U_13
_atom_site_aniso_U_12
O1 0.0149(8) 0.0139(7) 0.0180(9) 0.000 0.000 -0.0011(6)
N1 0.0169(7) 0.0175(6) 0.0206(8) 0.0008(5) 0.0003(6) -0.0008(5)
N4 0.0131(6) 0.0172(6) 0.0213(8) 0.0027(5) -0.0014(6) 0.0010(5)
N2 0.0158(6) 0.0160(6) 0.0179(8) 0.0004(5) -0.0002(6) 0.0006(5)
N3 0.0156(7) 0.0183(7) 0.0220(8) 0.0040(5) -0.0028(6) -0.0010(5)
C1 0.0167(8) 0.0156(7) 0.0162(9) -0.0012(6) 0.0008(7) 0.0000(6)
C2 0.0166(8) 0.0154(7) 0.0161(9) -0.0011(6) -0.0007(7) 0.0005(6)
C4 0.0216(8) 0.0234(8) 0.0194(9) -0.0007(7) 0.0014(7) -0.0006(7)
C9 0.0153(7) 0.0184(7) 0.0176(9) 0.0013(6) -0.0013(6) -0.0006(6)
C14 0.0187(8) 0.0183(8) 0.0228(10) -0.0020(7) -0.0015(7) 0.0000(6)
C3 0.0178(8) 0.0208(8) 0.0130(8) 0.0043(6) -0.0008(7) -0.0003(6)
C5 0.0258(9) 0.0314(9) 0.0231(10) 0.0011(8) -0.0028(8) -0.0099(7)
C12 0.0152(8) 0.0313(9) 0.0254(10) 0.0008(7) -0.0002(7) 0.0024(7)
C10 0.0208(9) 0.0197(8) 0.0208(9) -0.0026(6) 0.0003(7) -0.0011(7)
C11 0.0222(9) 0.0221(8) 0.0255(10) -0.0029(7) 0.0011(8) 0.0054(7)
C8 0.0215(9) 0.0195(8) 0.0243(10) 0.0043(7) 0.0035(7) 0.0017(7)
C13 0.0169(8) 0.0234(8) 0.0259(10) -0.0016(7) -0.0027(7) -0.0028(6)
C7 0.0210(9) 0.0300(9) 0.0342(11) 0.0110(8) 0.0053(8) 0.0066(7)
C6 0.0162(8) 0.0398(11) 0.0347(12) 0.0131(9) -0.0010(8) -0.0048(7)

loop_
_atom_type_symbol
_atom_type_description
_atom_type_scat_dispersion_real
_atom_type_scat_dispersion_imag
_atom_type_scat_source
C C 0.0181 0.0091 'International Tables Vol C Tables 4.2.6.8 and 6.1.1.4'
H H 0.0000 0.0000 'International Tables Vol C Tables 4.2.6.8 and 6.1.1.4'
N N 0.0311 0.0180 'International Tables Vol C Tables 4.2.6.8 and 6.1.1.4'
O O 0.0492 0.0322 'International Tables Vol C Tables 4.2.6.8 and 6.1.1.4'

loop_
_geom_angle_atom_site_label_1
_geom_angle_atom_site_label_2
_geom_angle_atom_site_label_3
_geom_angle
H1A O1 H1B 104.5
C1 N1 N4 102.32(13)
N1 N4 H4 125.0
C2 N4 N1 109.94(13)
C2 N4 H4 125.0
C2 N2 C1 102.81(13)
C2 N3 C9 121.54(13)
C2 N3 H3 114.5
C9 N3 H3 120.6
N1 C1 N2 115.10(14)
N1 C1 C3 121.91(14)
N2 C1 C3 122.99(14)
N4 C2 N3 124.97(14)
N2 C2 N4 109.82(14)
N2 C2 N3 125.21(14)
C3 C4 H4A 120.0
C5 C4 H4A 120.0
C5 C4 C3 119.91(16)
N3 C9 H9 107.8
N3 C9 C14 109.41(12)
N3 C9 C10 113.52(14)
C14 C9 H9 107.8
C14 C9 C10 110.43(14)
C10 C9 H9 107.8
C9 C14 H14A 109.3
C9 C14 H14B 109.3
C9 C14 C13 111.42(13)
H14A C14 H14B 108.0
C13 C14 H14A 109.3
C13 C14 H14B 109.3
C4 C3 C1 119.90(14)
C4 C3 C8 119.61(16)
C8 C3 C1 120.49(15)
C4 C5 H5 119.9
C4 C5 C6 120.20(17)
C6 C5 H5 119.9
H12A C12 H12B 108.1
C11 C12 H12A 109.6
C11 C12 H12B 109.6
C11 C12 C13 110.44(14)
C13 C12 H12A 109.6
C13 C12 H12B 109.6
C9 C10 H10A 109.7
C9 C10 H10B 109.7
C9 C10 C11 110.03(14)
H10A C10 H10B 108.2
C11 C10 H10A 109.7
C11 C10 H10B 109.7
C12 C11 C10 111.12(14)
C12 C11 H11A 109.4
C12 C11 H11B 109.4
C10 C11 H11A 109.4
C10 C11 H11B 109.4
H11A C11 H11B 108.0
C3 C8 H8 120.0
C7 C8 C3 120.05(17)
C7 C8 H8 120.0
C14 C13 H13A 109.3
C14 C13 H13B 109.3
C12 C13 C14 111.57(15)
C12 C13 H13A 109.3
C12 C13 H13B 109.3
H13A C13 H13B 108.0
C8 C7 H7 119.8
C8 C7 C6 120.32(16)
C6 C7 H7 119.8
C5 C6 H6 120.1
C7 C6 C5 119.89(16)
C7 C6 H6 120.1

loop_
_geom_bond_atom_site_label_1
_geom_bond_atom_site_label_2
_geom_bond_distance
O1 H1A 0.8497
O1 H1B 0.8505
N1 N4 1.3832(19)
N1 C1 1.315(2)
N4 H4 0.8800
N4 C2 1.343(2)
N2 C1 1.374(2)
N2 C2 1.340(2)
N3 C2 1.355(2)
N3 C9 1.468(2)
N3 H3 0.8902
C1 C3 1.476(2)
C4 H4A 0.9500
C4 C3 1.394(2)
C4 C5 1.389(3)
C9 H9 1.0000
C9 C14 1.528(2)
C9 C10 1.530(2)
C14 H14A 0.9900
C14 H14B 0.9900
C14 C13 1.538(2)
C3 C8 1.396(2)
C5 H5 0.9500
C5 C6 1.389(3)
C12 H12A 0.9900
C12 H12B 0.9900
C12 C11 1.527(2)
C12 C13 1.530(2)
C10 H10A 0.9900
C10 H10B 0.9900
C10 C11 1.532(2)
C11 H11A 0.9900
C11 H11B 0.9900
C8 H8 0.9500
C8 C7 1.384(3)
C13 H13A 0.9900
C13 H13B 0.9900
C7 H7 0.9500
C7 C6 1.385(3)
C6 H6 0.9500
